data_7707743
loop_
_publ_author_name
'Gruhne, Michael S.'
'Lenz, Tobias'
'R\"osch, Markus'
'Lommel, Marcus'
'Wurzenberger, Maximilian H. H.'
'Klap\"otke, Thomas M'
'Stierstorfer, J\"org'

_publ_section_title
;
 Nitratoethyl-5H-tetrazoles: improving the oxygen balance through
 application of organic nitrates in energetic coordination compounds.
;
_journal_issue 31
_journal_name_full 'Dalton transactions (Cambridge, England : 2003)'
_journal_page_first 10811
_journal_page_last 10825
_journal_paper_doi 10.1039/d1dt01898a
_journal_volume 50
_journal_year 2021
_chemical_formula_moiety 'C18 H14 Cu N16 O20'
_chemical_formula_sum 'C18 H14 Cu N16 O20'
_chemical_formula_weight 837.99
_chemical_name_common 'bis(2-nitratoethyl-5H-tetrazole) dipicrato copper(II)'
_chemical_name_systematic 'bis(2-nitratoethyl-5H-tetrazole) dipicrato copper(II)'
_space_group_IT_number 2
_space_group_name_Hall '-P 1'
_space_group_name_H-M_alt 'P -1'
_symmetry_cell_setting triclinic
_symmetry_Int_Tables_number 2
_symmetry_space_group_name_Hall '-P 1'
_symmetry_space_group_name_H-M 'P -1'
_atom_sites_solution_hydrogens geom
_atom_sites_solution_primary dual
_audit_creation_date 2021-02-26
_audit_creation_method
;
Olex2 1.3
(compiled 2020.11.12 svn.r5f609507 for OlexSys, GUI svn.r6272)
;
_audit_update_record
;
2021-05-17 deposited with the CCDC.	2021-06-29 downloaded from the CCDC.
;
_cell_angle_alpha 71.967(6)
_cell_angle_beta 89.224(5)
_cell_angle_gamma 74.396(5)
_cell_formula_units_Z 1
_cell_length_a 6.5499(4)
_cell_length_b 8.7690(6)
_cell_length_c 14.0403(11)
_cell_measurement_reflns_used 1510
_cell_measurement_temperature 132
_cell_measurement_theta_max 28.8150
_cell_measurement_theta_min 2.4870
_cell_volume 736.40(10)
_computing_cell_refinement 'CrysAlisPro 1.171.40.82a (Rigaku OD, 2020)'
_computing_data_collection 'CrysAlisPro 1.171.40.82a (Rigaku OD, 2020)'
_computing_data_reduction 'CrysAlisPro 1.171.40.82a (Rigaku OD, 2020)'
_computing_molecular_graphics 'Diamond 2.1c, Crystal Impact GbR'
_computing_publication_material 'Encifer 1.5.1, CCDC 2014'
_computing_structure_refinement 'SHELXL 2018/3 (Sheldrick, 2015)'
_computing_structure_solution 'SHELXT 2018/2 (Sheldrick, 2018)'
_diffrn_ambient_temperature 132
_diffrn_detector 'CCD plate'
_diffrn_detector_area_resol_mean 15.9809
_diffrn_detector_type Sapphire3
_diffrn_measured_fraction_theta_full 1.000
_diffrn_measured_fraction_theta_max 0.999
_diffrn_measurement_details
;
List of Runs (angles in degrees, time in seconds):

  # Type    Start    End  Width  t~exp~   \w     \q     \k     \f   Frames
#--------------------------------------------------------------------------
  1  \w    -29.00  49.00   1.00   15.00    --  -15.28  57.00 120.00   78
  2  \w    -32.00  45.00   1.00   15.00    --  -15.28  57.00-120.00   77
  3  \w    -25.00  11.00   1.00   15.00    --  -15.28 -77.00   0.00   36
  4  \w    -34.00  11.00   1.00   15.00    --  -15.28 -77.00 120.00   45
  5  \w    -35.00  -7.00   1.00   15.00    --  -15.28 -77.00 -90.00   28
  6  \w      3.00  28.00   1.00   15.00    --  -15.28  77.00 150.00   25
  7  \w    -78.00 -10.00   1.00   15.00    --  -15.28 -57.00 -30.00   68
;
_diffrn_measurement_device 'four-circle diffractometer'
_diffrn_measurement_device_type 'Xcalibur, Sapphire3'
_diffrn_measurement_method '\w scans'
_diffrn_orient_matrix_UB_11 -0.0313673000
_diffrn_orient_matrix_UB_12 0.0856919000
_diffrn_orient_matrix_UB_13 -0.0291334000
_diffrn_orient_matrix_UB_21 0.0035503000
_diffrn_orient_matrix_UB_22 -0.0223924000
_diffrn_orient_matrix_UB_23 -0.0445278000
_diffrn_orient_matrix_UB_31 -0.1082548000
_diffrn_orient_matrix_UB_32 0.0001293000
_diffrn_orient_matrix_UB_33 0.0027561000
_diffrn_radiation_monochromator graphite
_diffrn_radiation_probe x-ray
_diffrn_radiation_type 'Mo K\a'
_diffrn_radiation_wavelength 0.71073
_diffrn_reflns_av_R_equivalents 0.0278
_diffrn_reflns_av_sigmaI/netI 0.0532
_diffrn_reflns_av_unetI/netI 0.0571
_diffrn_reflns_Laue_measured_fraction_full 1.000
_diffrn_reflns_Laue_measured_fraction_max 0.999
_diffrn_reflns_limit_h_max 8
_diffrn_reflns_limit_h_min -7
_diffrn_reflns_limit_k_max 10
_diffrn_reflns_limit_k_min -10
_diffrn_reflns_limit_l_max 17
_diffrn_reflns_limit_l_min -17
_diffrn_reflns_number 5569
_diffrn_reflns_point_group_measured_fraction_full 1.000
_diffrn_reflns_point_group_measured_fraction_max 0.999
_diffrn_reflns_theta_full 25.242
_diffrn_reflns_theta_max 26.372
_diffrn_reflns_theta_min 2.517
_diffrn_source 'fine-focus sealed X-ray tube'
_exptl_absorpt_coefficient_mu 0.864
_exptl_absorpt_correction_T_max 1.00000
_exptl_absorpt_correction_T_min 0.92101
_exptl_absorpt_correction_type multi-scan
_exptl_absorpt_process_details
;
CrysAlisPro 1.171.40.82a (Rigaku Oxford Diffraction, 2020)
Empirical absorption correction using spherical harmonics,
implemented in SCALE3 ABSPACK scaling algorithm.
;
_exptl_crystal_colour green
_exptl_crystal_density_diffrn 1.890
_exptl_crystal_description block
_exptl_crystal_F_000 423
_exptl_crystal_size_max 0.477
_exptl_crystal_size_mid 0.291
_exptl_crystal_size_min 0.123
_refine_diff_density_max 0.479
_refine_diff_density_min -0.559
_refine_diff_density_rms 0.080
_refine_ls_extinction_method none
_refine_ls_goodness_of_fit_ref 1.027
_refine_ls_hydrogen_treatment constr
_refine_ls_matrix_type full
_refine_ls_number_parameters 250
_refine_ls_number_reflns 3006
_refine_ls_number_restraints 0
_refine_ls_restrained_S_all 1.027
_refine_ls_R_factor_all 0.0581
_refine_ls_R_factor_gt 0.0432
_refine_ls_shift/su_max 0.000
_refine_ls_shift/su_mean 0.000
_refine_ls_structure_factor_coef Fsqd
_refine_ls_weighting_details 'w=1/[\s^2^(Fo^2^)+(0.0325P)^2^+0.6032P] where P=(Fo^2^+2Fc^2^)/3'
_refine_ls_weighting_scheme calc
_refine_ls_wR_factor_gt 0.0875
_refine_ls_wR_factor_ref 0.0949
_reflns_Friedel_coverage 0.000
_reflns_number_gt 2432
_reflns_number_total 3006
_reflns_threshold_expression 'I > 2\s(I)'
_cod_data_source_file d1dt01898a2.cif
_cod_data_source_block px364
_cod_depositor_comments 'Adding full bibliography for 7707739--7707758.cif.'
_cod_original_cell_volume 736.40(9)
_cod_database_code 7707743
_shelx_space_group_comment
;
The symmetry employed for this shelxl refinement is uniquely defined
by the following loop, which should always be used as a source of
symmetry information in preference to the above space-group names.
They are only intended as comments.
;
_shelx_estimated_absorpt_t_min 0.683
_shelx_estimated_absorpt_t_max 0.901
_olex2_submission_original_sample_id px364
_olex2_submission_special_instructions 'No special instructions were received'
_oxdiff_exptl_absorpt_empirical_details
;
Empirical correction (ABSPACK) includes:
- Absorption correction using spherical harmonics
- Frame scaling
;
_oxdiff_exptl_absorpt_empirical_full_max 1.113
_oxdiff_exptl_absorpt_empirical_full_min 0.912

loop_
_space_group_symop_operation_xyz
'x, y, z'
'-x, -y, -z'

loop_
_atom_site_label
_atom_site_type_symbol
_atom_site_fract_x
_atom_site_fract_y
_atom_site_fract_z
_atom_site_U_iso_or_equiv
_atom_site_adp_type
_atom_site_occupancy
_atom_site_site_symmetry_order
_atom_site_calc_flag
_atom_site_refinement_flags_posn
_atom_site_refinement_flags_adp
_atom_site_refinement_flags_occupancy
_atom_site_disorder_assembly
_atom_site_disorder_group
Cu1 Cu 0.500000 1.000000 0.500000 0.01532(15) Uani 1 2 d S . P . .
O4 O 0.7058(3) 0.7958(2) 0.57349(14) 0.0166(4) Uani 1 1 d . . . . .
O8 O 0.8224(3) 0.1130(2) 0.90866(14) 0.0211(5) Uani 1 1 d . . . . .
O1 O 0.3618(3) 1.3176(2) 0.09298(15) 0.0195(5) Uani 1 1 d . . . . .
O9 O 1.1640(3) 0.5514(3) 0.78803(16) 0.0263(5) Uani 1 1 d . . . . .
O2 O 0.3509(3) 1.2286(3) -0.03985(15) 0.0248(5) Uani 1 1 d . . . . .
O5 O 0.3489(3) 0.7846(3) 0.48254(16) 0.0276(5) Uani 1 1 d . . . . .
O7 O 0.6009(3) 0.0924(2) 0.80370(16) 0.0256(5) Uani 1 1 d . . . . .
O6 O 0.2297(3) 0.5708(3) 0.54447(17) 0.0299(5) Uani 1 1 d . . . . .
O3 O 0.0640(3) 1.3093(3) 0.03202(17) 0.0279(5) Uani 1 1 d . . . . .
N2 N 0.7312(3) 1.0367(3) 0.22915(17) 0.0137(5) Uani 1 1 d . . . . .
N7 N 0.7059(4) 0.1697(3) 0.83081(18) 0.0174(5) Uani 1 1 d . . . . .
N4 N 0.6619(4) 0.9895(3) 0.37923(17) 0.0157(5) Uani 1 1 d . . . . .
N3 N 0.6006(3) 1.0971(3) 0.28780(17) 0.0146(5) Uani 1 1 d . . . . .
O10 O 0.9496(4) 0.7984(3) 0.72237(18) 0.0331(6) Uani 1 1 d . . . . .
N5 N 0.2522(4) 1.2810(3) 0.02196(18) 0.0204(6) Uani 1 1 d . . . . .
N8 N 0.9940(4) 0.6470(3) 0.74347(18) 0.0189(5) Uani 1 1 d . . . . .
N6 N 0.3605(4) 0.6482(3) 0.54620(18) 0.0187(5) Uani 1 1 d . . . . .
N1 N 0.8771(4) 0.8939(3) 0.27577(18) 0.0208(6) Uani 1 1 d . . . . .
C9 C 0.8358(4) 0.5695(3) 0.7204(2) 0.0142(6) Uani 1 1 d . . . . .
C7 C 0.6938(4) 0.3386(3) 0.7667(2) 0.0144(6) Uani 1 1 d . . . . .
C4 C 0.6877(4) 0.6589(3) 0.6346(2) 0.0134(6) Uani 1 1 d . . . . .
C6 C 0.5395(4) 0.4162(3) 0.6894(2) 0.0163(6) Uani 1 1 d . . . . .
H6 H 0.437430 0.362318 0.679511 0.020 Uiso 1 1 calc R U . . .
C8 C 0.8436(4) 0.4145(3) 0.7841(2) 0.0153(6) Uani 1 1 d . . . . .
H8 H 0.948707 0.360081 0.838785 0.018 Uiso 1 1 calc R U . . .
C1 C 0.8288(4) 0.8689(4) 0.3698(2) 0.0208(7) Uani 1 1 d . . . . .
H1 H 0.903769 0.776088 0.424528 0.025 Uiso 1 1 calc R U . . .
C5 C 0.5326(4) 0.5741(3) 0.6253(2) 0.0148(6) Uani 1 1 d . . . . .
C2 C 0.7165(4) 1.1096(3) 0.1193(2) 0.0171(6) Uani 1 1 d . . . . .
H2A H 0.651078 1.044377 0.088942 0.021 Uiso 1 1 calc R U . . .
H2B H 0.861754 1.100415 0.096483 0.021 Uiso 1 1 calc R U . . .
C3 C 0.5888(4) 1.2892(3) 0.0823(2) 0.0177(6) Uani 1 1 d . . . . .
H3A H 0.643650 1.351169 0.119309 0.021 Uiso 1 1 calc R U . . .
H3B H 0.610977 1.336153 0.010373 0.021 Uiso 1 1 calc R U . . .

loop_
_atom_site_aniso_label
_atom_site_aniso_U_11
_atom_site_aniso_U_22
_atom_site_aniso_U_33
_atom_site_aniso_U_23
_atom_site_aniso_U_13
_atom_site_aniso_U_12
Cu1 0.0167(3) 0.0141(3) 0.0135(3) -0.0029(2) 0.0016(2) -0.0034(2)
O4 0.0149(10) 0.0139(10) 0.0176(10) -0.0016(8) 0.0031(8) -0.0023(8)
O8 0.0211(11) 0.0224(11) 0.0156(11) -0.0013(9) 0.0012(9) -0.0047(9)
O1 0.0164(10) 0.0228(11) 0.0187(11) -0.0086(9) -0.0013(8) -0.0018(9)
O9 0.0158(11) 0.0301(12) 0.0336(13) -0.0116(10) -0.0043(10) -0.0054(10)
O2 0.0257(11) 0.0321(12) 0.0202(11) -0.0131(10) 0.0008(9) -0.0081(10)
O5 0.0334(12) 0.0202(11) 0.0239(12) 0.0018(9) -0.0126(10) -0.0082(10)
O7 0.0306(12) 0.0192(11) 0.0310(13) -0.0072(9) 0.0020(10) -0.0145(10)
O6 0.0267(12) 0.0290(12) 0.0331(13) -0.0029(10) -0.0109(10) -0.0139(10)
O3 0.0129(10) 0.0311(13) 0.0362(14) -0.0065(10) -0.0006(10) -0.0051(9)
N2 0.0126(11) 0.0144(12) 0.0158(12) -0.0054(10) 0.0020(10) -0.0059(10)
N7 0.0155(12) 0.0149(12) 0.0219(14) -0.0062(10) 0.0060(11) -0.0040(10)
N4 0.0176(12) 0.0126(12) 0.0142(12) -0.0021(10) 0.0004(10) -0.0023(10)
N3 0.0152(12) 0.0148(12) 0.0143(12) -0.0050(10) 0.0026(10) -0.0045(10)
O10 0.0386(13) 0.0190(12) 0.0417(14) -0.0039(10) -0.0097(11) -0.0141(10)
N5 0.0222(14) 0.0178(13) 0.0180(13) -0.0012(10) -0.0001(11) -0.0056(11)
N8 0.0198(13) 0.0195(13) 0.0179(13) -0.0045(10) 0.0013(11) -0.0079(11)
N6 0.0193(13) 0.0194(13) 0.0187(13) -0.0089(11) -0.0018(10) -0.0042(11)
N1 0.0191(13) 0.0203(13) 0.0169(13) -0.0026(10) 0.0018(10) 0.0009(11)
C9 0.0124(13) 0.0161(14) 0.0172(15) -0.0084(11) 0.0028(11) -0.0056(11)
C7 0.0143(14) 0.0129(14) 0.0151(14) -0.0033(11) 0.0041(11) -0.0037(11)
C4 0.0121(13) 0.0137(14) 0.0150(14) -0.0070(11) 0.0025(11) -0.0016(11)
C6 0.0151(14) 0.0174(14) 0.0194(15) -0.0093(12) 0.0029(12) -0.0057(12)
C8 0.0132(13) 0.0173(14) 0.0144(14) -0.0052(11) 0.0008(11) -0.0027(12)
C1 0.0185(15) 0.0199(15) 0.0173(16) -0.0029(12) -0.0008(12) 0.0020(13)
C5 0.0131(13) 0.0158(14) 0.0139(14) -0.0043(11) -0.0019(11) -0.0016(11)
C2 0.0172(14) 0.0193(15) 0.0141(15) -0.0030(12) 0.0027(12) -0.0064(12)
C3 0.0173(14) 0.0173(14) 0.0185(15) -0.0028(12) -0.0003(12) -0.0084(12)

loop_
_atom_type_symbol
_atom_type_description
_atom_type_scat_dispersion_real
_atom_type_scat_dispersion_imag
_atom_type_scat_source
C C 0.0033 0.0016 'International Tables Vol C Tables 4.2.6.8 and 6.1.1.4'
H H 0.0000 0.0000 'International Tables Vol C Tables 4.2.6.8 and 6.1.1.4'
Cu Cu 0.3201 1.2651 'International Tables Vol C Tables 4.2.6.8 and 6.1.1.4'
N N 0.0061 0.0033 'International Tables Vol C Tables 4.2.6.8 and 6.1.1.4'
O O 0.0106 0.0060 'International Tables Vol C Tables 4.2.6.8 and 6.1.1.4'

loop_
_geom_angle_atom_site_label_1
_geom_angle_atom_site_label_2
_geom_angle_atom_site_label_3
_geom_angle
_geom_angle_site_symmetry_1
_geom_angle_site_symmetry_3
_geom_angle_publ_flag
O4 Cu1 O4 180.0 2_676 . ?
O4 Cu1 O5 76.34(7) . . ?
O4 Cu1 O5 103.67(8) . 2_676 ?
O4 Cu1 O5 103.67(8) 2_676 . ?
O4 Cu1 O5 76.33(7) 2_676 2_676 ?
O4 Cu1 N4 92.90(8) 2_676 . ?
O4 Cu1 N4 92.90(8) . 2_676 ?
O4 Cu1 N4 87.10(8) 2_676 2_676 ?
O4 Cu1 N4 87.10(8) . . ?
O5 Cu1 O5 180.00(4) 2_676 . ?
N4 Cu1 O5 89.48(8) 2_676 2_676 ?
N4 Cu1 O5 90.52(8) . 2_676 ?
N4 Cu1 O5 90.52(8) 2_676 . ?
N4 Cu1 O5 89.48(8) . . ?
N4 Cu1 N4 180.0 . 2_676 ?
C4 O4 Cu1 132.44(17) . . ?
N5 O1 C3 114.6(2) . . ?
N6 O5 Cu1 126.86(18) . . ?
N3 N2 N1 114.7(2) . . ?
N3 N2 C2 124.5(2) . . ?
N1 N2 C2 120.7(2) . . ?
O8 N7 C7 117.9(2) . . ?
O7 N7 O8 123.9(2) . . ?
O7 N7 C7 118.2(2) . . ?
N3 N4 Cu1 123.78(17) . . ?
N3 N4 C1 106.7(2) . . ?
C1 N4 Cu1 128.97(19) . . ?
N2 N3 N4 105.0(2) . . ?
O2 N5 O1 118.7(2) . . ?
O3 N5 O1 112.6(2) . . ?
O3 N5 O2 128.7(3) . . ?
O9 N8 C9 116.8(2) . . ?
O10 N8 O9 123.5(3) . . ?
O10 N8 C9 119.6(2) . . ?
O5 N6 C5 120.1(2) . . ?
O6 N6 O5 121.6(2) . . ?
O6 N6 C5 118.3(2) . . ?
C1 N1 N2 101.3(2) . . ?
C4 C9 N8 119.0(2) . . ?
C8 C9 N8 116.2(2) . . ?
C8 C9 C4 124.9(3) . . ?
C6 C7 N7 119.3(2) . . ?
C6 C7 C8 121.7(3) . . ?
C8 C7 N7 118.9(2) . . ?
O4 C4 C9 120.4(2) . . ?
O4 C4 C5 126.5(3) . . ?
C9 C4 C5 113.0(2) . . ?
C7 C6 H6 120.2 . . ?
C7 C6 C5 119.7(3) . . ?
C5 C6 H6 120.2 . . ?
C9 C8 C7 118.1(3) . . ?
C9 C8 H8 120.9 . . ?
C7 C8 H8 120.9 . . ?
N4 C1 H1 123.9 . . ?
N1 C1 N4 112.2(2) . . ?
N1 C1 H1 123.9 . . ?
C4 C5 N6 121.7(2) . . ?
C6 C5 N6 115.8(2) . . ?
C6 C5 C4 122.5(3) . . ?
N2 C2 H2A 108.9 . . ?
N2 C2 H2B 108.9 . . ?
N2 C2 C3 113.2(2) . . ?
H2A C2 H2B 107.7 . . ?
C3 C2 H2A 108.9 . . ?
C3 C2 H2B 108.9 . . ?
O1 C3 C2 114.8(2) . . ?
O1 C3 H3A 108.6 . . ?
O1 C3 H3B 108.6 . . ?
C2 C3 H3A 108.6 . . ?
C2 C3 H3B 108.6 . . ?
H3A C3 H3B 107.5 . . ?

loop_
_geom_bond_atom_site_label_1
_geom_bond_atom_site_label_2
_geom_bond_distance
_geom_bond_site_symmetry_2
_geom_bond_publ_flag
Cu1 O4 1.9193(18) 2_676 ?
Cu1 O4 1.9193(18) . ?
Cu1 O5 2.430(2) 2_676 ?
Cu1 O5 2.430(2) . ?
Cu1 N4 2.001(2) 2_676 ?
Cu1 N4 2.001(2) . ?
O4 C4 1.275(3) . ?
O8 N7 1.227(3) . ?
O1 N5 1.398(3) . ?
O1 C3 1.454(3) . ?
O9 N8 1.235(3) . ?
O2 N5 1.206(3) . ?
O5 N6 1.236(3) . ?
O7 N7 1.223(3) . ?
O6 N6 1.233(3) . ?
O3 N5 1.205(3) . ?
N2 N3 1.303(3) . ?
N2 N1 1.332(3) . ?
N2 C2 1.469(3) . ?
N7 C7 1.457(3) . ?
N4 N3 1.326(3) . ?
N4 C1 1.339(3) . ?
O10 N8 1.219(3) . ?
N8 C9 1.471(3) . ?
N6 C5 1.456(4) . ?
N1 C1 1.318(4) . ?
C9 C4 1.430(4) . ?
C9 C8 1.364(4) . ?
C7 C6 1.365(4) . ?
C7 C8 1.387(4) . ?
C4 C5 1.439(4) . ?
C6 H6 0.9500 . ?
C6 C5 1.387(4) . ?
C8 H8 0.9500 . ?
C1 H1 0.9500 . ?
C2 H2A 0.9900 . ?
C2 H2B 0.9900 . ?
C2 C3 1.499(4) . ?
C3 H3A 0.9900 . ?
C3 H3B 0.9900 . ?

loop_
_geom_contact_atom_site_label_1
_geom_contact_atom_site_label_2
_geom_contact_distance
_geom_contact_site_symmetry_1
_geom_contact_site_symmetry_2
_geom_contact_publ_flag
? ? ? ? ? ?

loop_
_geom_hbond_atom_site_label_D
_geom_hbond_atom_site_label_H
_geom_hbond_atom_site_label_A
_geom_hbond_distance_DH
_geom_hbond_distance_HA
_geom_hbond_distance_DA
_geom_hbond_angle_DHA
_geom_hbond_site_symmetry_A
? ? ? ? ? ? ? ?

loop_
_geom_torsion_atom_site_label_1
_geom_torsion_atom_site_label_2
_geom_torsion_atom_site_label_3
_geom_torsion_atom_site_label_4
_geom_torsion
_geom_torsion_site_symmetry_1
_geom_torsion_site_symmetry_2
_geom_torsion_site_symmetry_3
_geom_torsion_site_symmetry_4
_geom_torsion_publ_flag
Cu1 O4 C4 C9 -142.3(2) . . . . ?
Cu1 O4 C4 C5 40.7(4) . . . . ?
Cu1 O5 N6 O6 157.0(2) . . . . ?
Cu1 O5 N6 C5 -23.5(3) . . . . ?
Cu1 N4 N3 N2 -172.35(17) . . . . ?
Cu1 N4 C1 N1 171.57(19) . . . . ?
O4 C4 C5 N6 -6.2(4) . . . . ?
O4 C4 C5 C6 172.5(3) . . . . ?
O8 N7 C7 C6 -168.6(2) . . . . ?
O8 N7 C7 C8 13.3(4) . . . . ?
O9 N8 C9 C4 -151.6(2) . . . . ?
O9 N8 C9 C8 28.2(3) . . . . ?
O5 N6 C5 C4 2.7(4) . . . . ?
O5 N6 C5 C6 -176.2(2) . . . . ?
O7 N7 C7 C6 11.9(4) . . . . ?
O7 N7 C7 C8 -166.2(2) . . . . ?
O6 N6 C5 C4 -177.9(2) . . . . ?
O6 N6 C5 C6 3.3(4) . . . . ?
N2 N1 C1 N4 0.4(3) . . . . ?
N2 C2 C3 O1 -70.2(3) . . . . ?
N7 C7 C6 C5 -177.2(2) . . . . ?
N7 C7 C8 C9 177.0(2) . . . . ?
N3 N2 N1 C1 -0.4(3) . . . . ?
N3 N2 C2 C3 20.2(4) . . . . ?
N3 N4 C1 N1 -0.3(3) . . . . ?
O10 N8 C9 C4 31.5(4) . . . . ?
O10 N8 C9 C8 -148.7(3) . . . . ?
N5 O1 C3 C2 -76.6(3) . . . . ?
N8 C9 C4 O4 6.9(4) . . . . ?
N8 C9 C4 C5 -175.7(2) . . . . ?
N8 C9 C8 C7 178.3(2) . . . . ?
N1 N2 N3 N4 0.2(3) . . . . ?
N1 N2 C2 C3 -164.0(2) . . . . ?
C9 C4 C5 N6 176.6(2) . . . . ?
C9 C4 C5 C6 -4.7(4) . . . . ?
C7 C6 C5 N6 -178.9(2) . . . . ?
C7 C6 C5 C4 2.3(4) . . . . ?
C4 C9 C8 C7 -1.9(4) . . . . ?
C6 C7 C8 C9 -1.1(4) . . . . ?
C8 C9 C4 O4 -172.8(2) . . . . ?
C8 C9 C4 C5 4.6(4) . . . . ?
C8 C7 C6 C5 0.9(4) . . . . ?
C1 N4 N3 N2 0.1(3) . . . . ?
C2 N2 N3 N4 176.3(2) . . . . ?
C2 N2 N1 C1 -176.6(2) . . . . ?
C3 O1 N5 O2 0.9(3) . . . . ?
C3 O1 N5 O3 -178.6(2) . . . . ?
